data_7709998
loop_
_publ_author_name
'Jiang, Lin-Tao'
'Li, Ming-Ze'
'Jiang, Xiao-Ming'
'Liu, Bin-Wen'
'Guo, Guo-Cong'

_publ_section_title
;
 AIn4S6Cl (A = Rb and Cs) and Pb5Sn3Q10Cl2 (Q = S and Se): quaternary
 chalcohalides with mixed anionic coordination exhibit photocurrent
 responses
;
_journal_name_full 'Dalton Transactions'
_journal_paper_doi 10.1039/D2DT00350C
_journal_year 2022
_chemical_formula_moiety 'Cl2 In8 Rb2 S12'
_chemical_formula_sum 'Cl2 In8 Rb2 S12'
_chemical_formula_weight 1545.12
_chemical_melting_point ?
_chemical_name_common RbIn4S6Cl
_space_group_crystal_system monoclinic
_space_group_IT_number 14
_space_group_name_Hall '-P 2yn'
_space_group_name_H-M_alt 'P 1 21/n 1'
_audit_creation_method SHELXL-2013
_audit_update_record
;
2022-01-07 deposited with the CCDC.	2022-03-15 downloaded from the CCDC.
;
_cell_angle_alpha 90
_cell_angle_beta 90.521(4)
_cell_angle_gamma 90
_cell_formula_units_Z 2
_cell_length_a 6.6027(3)
_cell_length_b 24.6116(13)
_cell_length_c 7.5898(4)
_cell_measurement_reflns_used 2860
_cell_measurement_temperature 293(2)
_cell_measurement_theta_max 28.6720
_cell_measurement_theta_min 2.8010
_cell_volume 1233.31(11)
_computing_cell_refinement 'CrysAlisPro 1.171.40.59a (Rigaku OD, 2019)'
_computing_data_collection 'CrysAlisPro 1.171.40.59a (Rigaku OD, 2019)'
_computing_data_reduction 'CrysAlisPro 1.171.40.59a (Rigaku OD, 2019)'
_computing_publication_material 'SHELXL-2013 (Sheldrick, 2013)'
_computing_structure_refinement 'SHELXL-2013 (Sheldrick, 2013)'
_computing_structure_solution 'SHELXL-2013 (Sheldrick, 2013)'
_diffrn_ambient_temperature 293(2)
_diffrn_detector_area_resol_mean 10.0000
_diffrn_measured_fraction_theta_full 0.915
_diffrn_measured_fraction_theta_max 0.943
_diffrn_measurement_device_type 'ROD, Synergy Custom DW system, HyPix'
_diffrn_measurement_method CCD_Profile_fitting
_diffrn_radiation_type MoK\a
_diffrn_radiation_wavelength 0.71073
_diffrn_reflns_av_R_equivalents 0.0300
_diffrn_reflns_av_unetI/netI 0.0436
_diffrn_reflns_Laue_measured_fraction_full 0.915
_diffrn_reflns_Laue_measured_fraction_max 0.943
_diffrn_reflns_limit_h_max 7
_diffrn_reflns_limit_h_min -7
_diffrn_reflns_limit_k_max 27
_diffrn_reflns_limit_k_min -29
_diffrn_reflns_limit_l_max 8
_diffrn_reflns_limit_l_min -9
_diffrn_reflns_number 4443
_diffrn_reflns_point_group_measured_fraction_full 0.915
_diffrn_reflns_point_group_measured_fraction_max 0.943
_diffrn_reflns_theta_full 25.242
_diffrn_reflns_theta_max 24.998
_diffrn_reflns_theta_min 1.655
_exptl_absorpt_coefficient_mu 12.483
_exptl_absorpt_correction_T_max 1.00000
_exptl_absorpt_correction_T_min 0.48718
_exptl_absorpt_correction_type multi-scan
_exptl_crystal_colour yellow
_exptl_crystal_density_diffrn 4.161
_exptl_crystal_density_meas ?
_exptl_crystal_description bulk
_exptl_crystal_F_000 1384
_exptl_crystal_size_max 0.125
_exptl_crystal_size_mid 0.120
_exptl_crystal_size_min 0.085
_refine_diff_density_max 1.220
_refine_diff_density_min -1.135
_refine_diff_density_rms 0.261
_refine_ls_extinction_method none
_refine_ls_goodness_of_fit_ref 0.999
_refine_ls_hydrogen_treatment undef
_refine_ls_matrix_type full
_refine_ls_number_parameters 109
_refine_ls_number_reflns 2034
_refine_ls_number_restraints 0
_refine_ls_restrained_S_all 0.999
_refine_ls_R_factor_all 0.0490
_refine_ls_R_factor_gt 0.0388
_refine_ls_shift/su_max 0.095
_refine_ls_shift/su_mean 0.018
_refine_ls_structure_factor_coef Fsqd
_refine_ls_weighting_details
;
 w=1/[\s^2^(Fo^2^)+(0.1163P)^2^]
 where P=(Fo^2^+2Fc^2^)/3
;
_refine_ls_weighting_scheme calc
_refine_ls_wR_factor_gt 0.1521
_refine_ls_wR_factor_ref 0.1587
_reflns_Friedel_coverage 0.000
_reflns_number_gt 1653
_reflns_number_total 2034
_reflns_threshold_expression 'I > 2\s(I)'
_cod_data_source_file d2dt00350c2.cif
_cod_data_source_block RbIn4S6Cl
_cod_depositor_comments
;
The following automatic conversions were performed:

data item '_chemical_melting_point' value 'not measured' was changed
to '?' -- the value is undefined or not given.

data item '_exptl_crystal_density_meas' value 'not measured' was
changed to '?' -- the value is perceived as not measured.

Automatic conversion script
Id: cif_fix_values 7556 2019-12-06 15:28:31Z antanas 
;
_cod_original_sg_symbol_H-M 'P 21/n'
_cod_database_code 7709998
_shelx_space_group_comment
;
The symmetry employed for this shelxl refinement is uniquely defined
by the following loop, which should always be used as a source of
symmetry information in preference to the above space-group names.
They are only intended as comments.
;
_shelxl_version_number 2013-2

loop_
_space_group_symop_operation_xyz
'x, y, z'
'-x+1/2, y+1/2, -z+1/2'
'-x, -y, -z'
'x-1/2, -y-1/2, z-1/2'

loop_
_atom_site_label
_atom_site_type_symbol
_atom_site_fract_x
_atom_site_fract_y
_atom_site_fract_z
_atom_site_U_iso_or_equiv
_atom_site_adp_type
_atom_site_occupancy
_atom_site_site_symmetry_order
_atom_site_calc_flag
_atom_site_refinement_flags_posn
_atom_site_refinement_flags_adp
_atom_site_refinement_flags_occupancy
_atom_site_disorder_assembly
_atom_site_disorder_group
Rb1 Rb 0.40665(19) -0.26162(6) -0.13878(19) 0.0453(5) Uani 1 1 d . . . . .
In1 In 0.09058(10) 0.06481(3) 0.62818(9) 0.0163(3) Uani 1 1 d . . . . .
In2 In -0.08498(10) -0.13580(3) -0.12916(9) 0.0174(3) Uani 1 1 d . . . . .
In3 In 0.57411(11) 0.06608(3) 0.87623(10) 0.0167(3) Uani 1 1 d . . . . .
In4 In -0.40995(11) 0.06728(3) 0.37777(10) 0.0174(3) Uani 1 1 d . . . . .
S1 S -0.4128(4) -0.11930(12) 0.3771(3) 0.0154(6) Uani 1 1 d . . . . .
S2 S -0.2407(3) 0.00214(11) 0.6164(3) 0.0166(6) Uani 1 1 d . . . . .
S3 S -0.4499(4) -0.12680(12) -0.1272(3) 0.0167(6) Uani 1 1 d . . . . .
S4 S 0.2773(4) -0.00159(11) 0.8623(3) 0.0150(6) Uani 1 1 d . . . . .
S5 S 0.0991(4) -0.12211(13) 0.1441(3) 0.0171(6) Uani 1 1 d . . . . .
S6 S 0.0930(4) -0.12755(13) -0.4035(3) 0.0174(7) Uani 1 1 d . . . . .
Cl1 Cl 0.0911(4) 0.23758(14) 1.1188(4) 0.0359(9) Uani 1 1 d . . . . .

loop_
_atom_site_aniso_label
_atom_site_aniso_U_11
_atom_site_aniso_U_22
_atom_site_aniso_U_33
_atom_site_aniso_U_23
_atom_site_aniso_U_13
_atom_site_aniso_U_12
Rb1 0.0323(8) 0.0325(9) 0.0712(12) -0.0011(7) 0.0012(7) -0.0020(5)
In1 0.0130(5) 0.0195(5) 0.0164(5) -0.0013(3) 0.0003(3) 0.0000(3)
In2 0.0150(5) 0.0231(5) 0.0142(5) -0.0011(3) 0.0004(3) 0.0000(3)
In3 0.0145(5) 0.0223(5) 0.0133(5) 0.0002(3) -0.0004(3) -0.0021(3)
In4 0.0165(5) 0.0226(5) 0.0130(5) -0.0005(3) 0.0006(3) 0.0024(3)
S1 0.0121(13) 0.0206(15) 0.0134(14) -0.0003(11) 0.0007(10) 0.0009(10)
S2 0.0169(15) 0.0173(15) 0.0158(15) -0.0006(12) -0.0005(11) 0.0005(11)
S3 0.0142(13) 0.0231(16) 0.0127(14) 0.0010(11) -0.0012(10) 0.0028(11)
S4 0.0148(13) 0.0165(15) 0.0136(14) 0.0015(11) 0.0002(11) 0.0010(11)
S5 0.0114(14) 0.0246(16) 0.0154(15) -0.0013(12) 0.0021(10) -0.0005(10)
S6 0.0133(14) 0.0274(17) 0.0116(14) 0.0008(11) -0.0005(10) -0.0001(11)
Cl1 0.0303(18) 0.0164(17) 0.061(2) 0.0011(15) 0.0009(15) -0.0012(12)

loop_
_atom_type_symbol
_atom_type_description
_atom_type_scat_dispersion_real
_atom_type_scat_dispersion_imag
_atom_type_scat_source
In In -0.7276 1.3100 'International Tables Vol C Tables 4.2.6.8 and 6.1.1.4'
Rb Rb -0.9393 2.9676 'International Tables Vol C Tables 4.2.6.8 and 6.1.1.4'
S S 0.1246 0.1234 'International Tables Vol C Tables 4.2.6.8 and 6.1.1.4'
Cl Cl 0.1484 0.1585 'International Tables Vol C Tables 4.2.6.8 and 6.1.1.4'

loop_
_geom_angle_atom_site_label_1
_geom_angle_atom_site_label_2
_geom_angle_atom_site_label_3
_geom_angle
_geom_angle_site_symmetry_1
_geom_angle_site_symmetry_3
_geom_angle_publ_flag
Cl1 Rb1 Cl1 159.03(13) 3_556 3_656 ?
Cl1 Rb1 S3 95.64(8) 3_556 1_655 ?
Cl1 Rb1 S3 63.92(8) 3_656 1_655 ?
Cl1 Rb1 S6 117.29(8) 3_556 4_656 ?
Cl1 Rb1 S6 76.79(7) 3_656 4_656 ?
S3 Rb1 S6 130.16(8) 1_655 4_656 ?
Cl1 Rb1 S5 121.38(8) 3_556 4_655 ?
Cl1 Rb1 S5 78.81(7) 3_656 4_655 ?
S3 Rb1 S5 133.53(7) 1_655 4_655 ?
S6 Rb1 S5 58.60(7) 4_656 4_655 ?
Cl1 Rb1 S1 64.40(7) 3_556 4_655 ?
Cl1 Rb1 S1 135.66(9) 3_656 4_655 ?
S3 Rb1 S1 159.89(8) 1_655 4_655 ?
S6 Rb1 S1 63.30(6) 4_656 4_655 ?
S5 Rb1 S1 64.68(6) 4_655 4_655 ?
Cl1 Rb1 Cl1 93.40(8) 3_556 2_545 ?
Cl1 Rb1 Cl1 91.89(7) 3_656 2_545 ?
S3 Rb1 Cl1 91.56(7) 1_655 2_545 ?
S6 Rb1 Cl1 120.29(8) 4_656 2_545 ?
S5 Rb1 Cl1 61.69(7) 4_655 2_545 ?
S1 Rb1 Cl1 92.10(7) 4_655 2_545 ?
Cl1 Rb1 Cl1 87.16(7) 3_556 2_546 ?
Cl1 Rb1 Cl1 87.77(7) 3_656 2_546 ?
S3 Rb1 Cl1 88.90(7) 1_655 2_546 ?
S6 Rb1 Cl1 58.97(7) 4_656 2_546 ?
S5 Rb1 Cl1 117.57(7) 4_655 2_546 ?
S1 Rb1 Cl1 87.67(7) 4_655 2_546 ?
Cl1 Rb1 Cl1 179.24(10) 2_545 2_546 ?
Cl1 Rb1 In1 100.38(7) 3_556 2_545 ?
Cl1 Rb1 In1 99.82(7) 3_656 2_545 ?
S3 Rb1 In1 163.65(6) 1_655 2_545 ?
S6 Rb1 In1 37.34(5) 4_656 2_545 ?
S5 Rb1 In1 36.86(5) 4_655 2_545 ?
S1 Rb1 In1 35.99(5) 4_655 2_545 ?
Cl1 Rb1 In1 90.76(6) 2_545 2_545 ?
Cl1 Rb1 In1 88.63(6) 2_546 2_545 ?
Cl1 Rb1 Rb1 51.44(6) 3_556 4 ?
Cl1 Rb1 Rb1 130.65(6) 3_656 4 ?
S3 Rb1 Rb1 95.04(6) 1_655 4 ?
S6 Rb1 Rb1 134.56(7) 4_656 4 ?
S5 Rb1 Rb1 88.66(5) 4_655 4 ?
S1 Rb1 Rb1 74.85(5) 4_655 4 ?
Cl1 Rb1 Rb1 41.95(5) 2_545 4 ?
Cl1 Rb1 Rb1 138.60(4) 2_546 4 ?
In1 Rb1 Rb1 97.49(4) 2_545 4 ?
Cl1 Rb1 Rb1 125.67(6) 3_556 4_656 ?
Cl1 Rb1 Rb1 46.27(6) 3_656 4_656 ?
S3 Rb1 Rb1 72.18(6) 1_655 4_656 ?
S6 Rb1 Rb1 58.42(5) 4_656 4_656 ?
S5 Rb1 Rb1 101.92(6) 4_655 4_656 ?
S1 Rb1 Rb1 116.45(6) 4_655 4_656 ?
Cl1 Rb1 Rb1 138.15(5) 2_545 4_656 ?
Cl1 Rb1 Rb1 41.50(4) 2_546 4_656 ?
In1 Rb1 Rb1 95.54(4) 2_545 4_656 ?
Rb1 Rb1 Rb1 166.97(7) 4 4_656 ?
Cl1 Rb1 Rb1 131.22(6) 3_556 4_655 ?
Cl1 Rb1 Rb1 50.85(6) 3_656 4_655 ?
S3 Rb1 Rb1 74.40(6) 1_655 4_655 ?
S6 Rb1 Rb1 104.03(6) 4_656 4_655 ?
S5 Rb1 Rb1 60.38(5) 4_655 4_655 ?
S1 Rb1 Rb1 119.95(6) 4_655 4_655 ?
Cl1 Rb1 Rb1 41.04(5) 2_545 4_655 ?
Cl1 Rb1 Rb1 138.62(4) 2_546 4_655 ?
In1 Rb1 Rb1 97.11(4) 2_545 4_655 ?
Rb1 Rb1 Rb1 81.406(8) 4 4_655 ?
Rb1 Rb1 Rb1 97.118(10) 4_656 4_655 ?
S1 In1 S5 97.80(9) 3_556 3_556 ?
S1 In1 S6 93.57(9) 3_556 3 ?
S5 In1 S6 83.55(9) 3_556 3 ?
S1 In1 S2 175.89(9) 3_556 . ?
S5 In1 S2 86.31(8) 3_556 . ?
S6 In1 S2 86.80(8) 3 . ?
S1 In1 S2 89.92(8) 3_556 3_556 ?
S5 In1 S2 172.19(9) 3_556 3_556 ?
S6 In1 S2 94.83(8) 3 3_556 ?
S2 In1 S2 85.97(8) . 3_556 ?
S1 In1 S4 87.25(8) 3_556 . ?
S5 In1 S4 96.43(9) 3_556 . ?
S6 In1 S4 179.17(9) 3 . ?
S2 In1 S4 92.37(8) . . ?
S2 In1 S4 85.08(8) 3_556 . ?
S1 In1 Rb1 57.57(7) 3_556 2 ?
S5 In1 Rb1 55.93(7) 3_556 2 ?
S6 In1 Rb1 54.47(7) 3 2 ?
S2 In1 Rb1 125.45(6) . 2 ?
S2 In1 Rb1 128.79(6) 3_556 2 ?
S4 In1 Rb1 126.17(6) . 2 ?
S6 In2 S5 118.97(9) . . ?
S6 In2 S3 119.43(10) . . ?
S5 In2 S3 118.34(9) . . ?
S6 In2 Cl1 96.86(10) . 3_556 ?
S5 In2 Cl1 96.92(11) . 3_556 ?
S3 In2 Cl1 94.31(10) . 3_556 ?
S1 In3 S3 97.27(9) 3_556 3_556 ?
S1 In3 S5 91.39(9) 3_556 3_656 ?
S3 In3 S5 90.37(9) 3_556 3_656 ?
S1 In3 S4 89.35(9) 3_556 . ?
S3 In3 S4 99.16(9) 3_556 . ?
S5 In3 S4 170.27(9) 3_656 . ?
S1 In3 S4 174.65(9) 3_556 3_657 ?
S3 In3 S4 85.05(9) 3_556 3_657 ?
S5 In3 S4 93.42(8) 3_656 3_657 ?
S4 In3 S4 85.51(8) . 3_657 ?
S1 In3 S2 86.56(8) 3_556 1_655 ?
S3 In3 S2 172.89(8) 3_556 1_655 ?
S5 In3 S2 83.53(8) 3_656 1_655 ?
S4 In3 S2 86.83(8) . 1_655 ?
S4 In3 S2 91.66(8) 3_657 1_655 ?
S1 In4 S3 95.12(9) 3_456 3_455 ?
S1 In4 S6 91.93(9) 3_456 3 ?
S3 In4 S6 90.84(9) 3_455 3 ?
S1 In4 S4 170.03(9) 3_456 3_556 ?
S3 In4 S4 87.53(9) 3_455 3_556 ?
S6 In4 S4 97.65(9) 3 3_556 ?
S1 In4 S2 89.93(8) 3_456 . ?
S3 In4 S2 174.78(8) 3_455 . ?
S6 In4 S2 87.67(9) 3 . ?
S4 In4 S2 87.71(8) 3_556 . ?
S1 In4 S2 85.02(8) 3_456 3_456 ?
S3 In4 S2 93.83(8) 3_455 3_456 ?
S6 In4 S2 174.63(8) 3 3_456 ?
S4 In4 S2 85.21(8) 3_556 3_456 ?
S2 In4 S2 87.90(7) . 3_456 ?
In1 S1 In4 97.92(10) 3_556 3_456 ?
In1 S1 In3 93.54(9) 3_556 3_556 ?
In4 S1 In3 95.79(10) 3_456 3_556 ?
In1 S1 Rb1 86.44(7) 3_556 4_556 ?
In4 S1 Rb1 134.67(10) 3_456 4_556 ?
In3 S1 Rb1 129.12(9) 3_556 4_556 ?
In4 S2 In1 90.78(8) . . ?
In4 S2 In1 93.15(8) . 3_556 ?
In1 S2 In1 94.03(8) . 3_556 ?
In4 S2 In3 87.56(8) . 1_455 ?
In1 S2 In3 90.82(8) . 1_455 ?
In1 S2 In3 175.08(11) 3_556 1_455 ?
In4 S2 In4 92.10(7) . 3_456 ?
In1 S2 In4 176.89(11) . 3_456 ?
In1 S2 In4 86.97(8) 3_556 3_456 ?
In3 S2 In4 88.14(7) 1_455 3_456 ?
In2 S3 In3 112.56(11) . 3_556 ?
In2 S3 In4 113.58(10) . 3_455 ?
In3 S3 In4 95.87(10) 3_556 3_455 ?
In2 S3 Rb1 100.65(9) . 1_455 ?
In3 S3 Rb1 119.35(9) 3_556 1_455 ?
In4 S3 Rb1 115.64(9) 3_455 1_455 ?
In3 S4 In4 99.81(8) . 3_556 ?
In3 S4 In1 88.76(8) . . ?
In4 S4 In1 94.01(8) 3_556 . ?
In3 S4 In3 94.49(8) . 3_657 ?
In4 S4 In3 91.55(9) 3_556 3_657 ?
In1 S4 In3 173.00(10) . 3_657 ?
In2 S5 In1 114.19(10) . 3_556 ?
In2 S5 In3 116.08(10) . 3_656 ?
In1 S5 In3 99.26(10) 3_556 3_656 ?
In2 S5 Rb1 96.13(9) . 4_556 ?
In1 S5 Rb1 87.21(7) 3_556 4_556 ?
In3 S5 Rb1 140.09(10) 3_656 4_556 ?
In2 S6 In4 112.72(11) . 3 ?
In2 S6 In1 112.96(10) . 3 ?
In4 S6 In1 94.68(10) 3 3 ?
In2 S6 Rb1 101.81(9) . 4 ?
In4 S6 Rb1 140.81(10) 3 4 ?
In1 S6 Rb1 88.18(8) 3 4 ?
In2 Cl1 Rb1 99.17(10) 3_556 3_556 ?
In2 Cl1 Rb1 100.96(10) 3_556 3_656 ?
Rb1 Cl1 Rb1 159.03(13) 3_556 3_656 ?
In2 Cl1 Rb1 92.12(10) 3_556 2 ?
Rb1 Cl1 Rb1 93.29(8) 3_556 2 ?
Rb1 Cl1 Rb1 91.77(7) 3_656 2 ?
In2 Cl1 Rb1 88.49(9) 3_556 2_556 ?
Rb1 Cl1 Rb1 87.06(7) 3_556 2_556 ?
Rb1 Cl1 Rb1 87.67(7) 3_656 2_556 ?
Rb1 Cl1 Rb1 179.25(10) 2 2_556 ?

loop_
_geom_bond_atom_site_label_1
_geom_bond_atom_site_label_2
_geom_bond_distance
_geom_bond_site_symmetry_2
_geom_bond_publ_flag
Rb1 Cl1 3.344(3) 3_556 ?
Rb1 Cl1 3.371(3) 3_656 ?
Rb1 S3 3.452(3) 1_655 ?
Rb1 S6 3.479(3) 4_656 ?
Rb1 S5 3.544(3) 4_655 ?
Rb1 S1 3.614(3) 4_655 ?
Rb1 Cl1 3.644(3) 2_545 ?
Rb1 Cl1 3.946(3) 2_546 ?
Rb1 In1 4.2728(17) 2_545 ?
Rb1 Rb1 5.0398(4) 4 ?
Rb1 Rb1 5.0398(4) 4_656 ?
Rb1 Rb1 5.0848(4) 4_655 ?
In1 S1 2.515(3) 3_556 ?
In1 S5 2.566(3) 3_556 ?
In1 S6 2.593(3) 3 ?
In1 S2 2.677(3) . ?
In1 S2 2.679(3) 3_556 ?
In1 S4 2.703(3) . ?
In1 Rb1 4.2728(17) 2 ?
In2 S6 2.408(3) . ?
In2 S5 2.418(3) . ?
In2 S3 2.420(3) . ?
In2 Cl1 2.506(3) 3_556 ?
In3 S1 2.552(3) 3_556 ?
In3 S3 2.562(3) 3_556 ?
In3 S5 2.566(3) 3_656 ?
In3 S4 2.573(3) . ?
In3 S4 2.717(3) 3_657 ?
In3 S2 2.812(3) 1_655 ?
In4 S1 2.551(3) 3_456 ?
In4 S3 2.567(3) 3_455 ?
In4 S6 2.571(3) 3 ?
In4 S4 2.594(3) 3_556 ?
In4 S2 2.657(3) . ?
In4 S2 2.871(3) 3_456 ?
S1 In1 2.515(3) 3_556 ?
S1 In4 2.551(3) 3_456 ?
S1 In3 2.551(3) 3_556 ?
S1 Rb1 3.614(3) 4_556 ?
S2 In1 2.678(3) 3_556 ?
S2 In3 2.812(3) 1_455 ?
S2 In4 2.871(3) 3_456 ?
S3 In3 2.562(3) 3_556 ?
S3 In4 2.567(3) 3_455 ?
S3 Rb1 3.452(3) 1_455 ?
S4 In4 2.594(3) 3_556 ?
S4 In3 2.717(3) 3_657 ?
S5 In1 2.566(3) 3_556 ?
S5 In3 2.566(3) 3_656 ?
S5 Rb1 3.544(3) 4_556 ?
S6 In4 2.571(3) 3 ?
S6 In1 2.593(3) 3 ?
S6 Rb1 3.479(3) 4 ?
Cl1 In2 2.506(3) 3_556 ?
Cl1 Rb1 3.344(3) 3_556 ?
Cl1 Rb1 3.371(3) 3_656 ?
Cl1 Rb1 3.644(3) 2 ?
Cl1 Rb1 3.946(3) 2_556 ?
